data_7127195
loop_
_publ_author_name
'Gao, Bingjian'
'Zou, Suchen'
'Yang, Guoqing'
'Ding, Yongzheng'
'Huang, Hanmin'

_publ_section_title
;
 Carbonylative cycloaddition between two different alkenes enabled by
 reactive directing groups: expedited construction of bridged polycyclic
 skeletons.
;
_journal_issue 81
_journal_name_full 'Chemical communications (Cambridge, England)'
_journal_page_first 12198
_journal_page_last 12201
_journal_paper_doi 10.1039/d0cc05362g
_journal_volume 56
_journal_year 2020
_chemical_formula_moiety '0.57(C18 H16 O2)'
_chemical_formula_sum 'C10.29 H9.14 O1.14'
_chemical_formula_weight 151.03
_space_group_crystal_system monoclinic
_space_group_IT_number 14
_space_group_name_Hall '-P 2yn'
_space_group_name_H-M_alt 'P 1 21/n 1'
_atom_sites_solution_hydrogens geom
_atom_sites_solution_primary dual
_audit_creation_date 2019-08-21
_audit_creation_method
;
Olex2 1.2
(compiled 2018.05.29 svn.r3508 for OlexSys, GUI svn.r5506)
;
_audit_update_record
;
2020-03-15 deposited with the CCDC.	2020-09-02 downloaded from the CCDC.
;
_cell_angle_alpha 90
_cell_angle_beta 91.491(3)
_cell_angle_gamma 90
_cell_formula_units_Z 7
_cell_length_a 13.6891(4)
_cell_length_b 7.0857(2)
_cell_length_c 14.1959(5)
_cell_measurement_reflns_used 2622
_cell_measurement_temperature 293(2)
_cell_measurement_theta_max 72.6810
_cell_measurement_theta_min 6.2410
_cell_volume 1376.49(7)
_computing_molecular_graphics 'Olex2 (Dolomanov et al., 2009)'
_computing_publication_material 'Olex2 (Dolomanov et al., 2009)'
_computing_structure_refinement 'ShelXL (Sheldrick, 2015)'
_computing_structure_solution 'ShelXT (Sheldrick, 2015)'
_diffrn_ambient_temperature 293(2)
_diffrn_measured_fraction_theta_full 0.999
_diffrn_measured_fraction_theta_max 0.974
_diffrn_measurement_device_type 'SuperNova, Dual, Cu at zero, AtlasS2'
_diffrn_radiation_type CuK\a
_diffrn_radiation_wavelength 1.54184
_diffrn_reflns_av_R_equivalents 0.0186
_diffrn_reflns_av_unetI/netI 0.0250
_diffrn_reflns_Laue_measured_fraction_full 0.999
_diffrn_reflns_Laue_measured_fraction_max 0.974
_diffrn_reflns_limit_h_max 16
_diffrn_reflns_limit_h_min -16
_diffrn_reflns_limit_k_max 8
_diffrn_reflns_limit_k_min -5
_diffrn_reflns_limit_l_max 16
_diffrn_reflns_limit_l_min -17
_diffrn_reflns_number 4942
_diffrn_reflns_point_group_measured_fraction_full 0.999
_diffrn_reflns_point_group_measured_fraction_max 0.974
_diffrn_reflns_theta_full 67.684
_diffrn_reflns_theta_max 73.659
_diffrn_reflns_theta_min 4.430
_exptl_absorpt_coefficient_mu 0.650
_exptl_crystal_density_diffrn 1.275
_exptl_crystal_description block
_exptl_crystal_F_000 560
_refine_diff_density_max 0.171
_refine_diff_density_min -0.196
_refine_diff_density_rms 0.037
_refine_ls_extinction_method none
_refine_ls_goodness_of_fit_ref 1.034
_refine_ls_hydrogen_treatment constr
_refine_ls_matrix_type full
_refine_ls_number_parameters 182
_refine_ls_number_reflns 2709
_refine_ls_number_restraints 0
_refine_ls_restrained_S_all 1.034
_refine_ls_R_factor_all 0.0545
_refine_ls_R_factor_gt 0.0475
_refine_ls_shift/su_max 0.000
_refine_ls_shift/su_mean 0.000
_refine_ls_structure_factor_coef Fsqd
_refine_ls_weighting_details 'w=1/[\s^2^(Fo^2^)+(0.0727P)^2^+0.2034P] where P=(Fo^2^+2Fc^2^)/3'
_refine_ls_weighting_scheme calc
_refine_ls_wR_factor_gt 0.1287
_refine_ls_wR_factor_ref 0.1374
_reflns_Friedel_coverage 0.000
_reflns_number_gt 2320
_reflns_number_total 2709
_reflns_threshold_expression 'I > 2\s(I)'
_cod_data_source_file d0cc05362g2.cif
_cod_data_source_block gbj-x190308-1
_cod_depositor_comments 'Adding full bibliography for 7127193--7127197.cif.'
_cod_database_code 7127195
_shelx_shelxl_version_number 2018/3
_shelx_space_group_comment
;
The symmetry employed for this shelxl refinement is uniquely defined
by the following loop, which should always be used as a source of
symmetry information in preference to the above space-group names.
They are only intended as comments.
;
_olex2_refinement_description
;
1. Fixed Uiso
 At 1.2 times of:
  All C(H) groups, All C(H,H) groups
 At 1.5 times of:
  All C(H,H,H) groups
2.a Ternary CH refined with riding coordinates:
 C8(H8), C9(H9)
2.b Secondary CH2 refined with riding coordinates:
 C7(H7A,H7B)
2.c Aromatic/amide H refined with riding coordinates:
 C6(H6), C5(H5), C13(H13), C2(H2), C4(H4), C3(H3), C16(H16), C14(H14), C15(H15)
2.d Idealised Me refined as rotating group:
 C11(H11A,H11B,H11C)
;
_olex2_submission_special_instructions 'No special instructions were received'

loop_
_space_group_symop_operation_xyz
'x, y, z'
'-x+1/2, y+1/2, -z+1/2'
'-x, -y, -z'
'x-1/2, -y-1/2, z-1/2'

loop_
_atom_site_label
_atom_site_type_symbol
_atom_site_fract_x
_atom_site_fract_y
_atom_site_fract_z
_atom_site_U_iso_or_equiv
_atom_site_adp_type
_atom_site_occupancy
_atom_site_site_symmetry_order
_atom_site_calc_flag
_atom_site_refinement_flags_posn
_atom_site_refinement_flags_adp
_atom_site_refinement_flags_occupancy
_atom_site_disorder_assembly
_atom_site_disorder_group
O1 O 0.90728(9) 0.5223(2) 0.44782(10) 0.0696(4) Uani 1 1 d . . . . .
O2 O 0.86151(14) 0.8171(2) 0.47024(12) 0.0911(5) Uani 1 1 d . . . . .
C12 C 0.71116(10) 0.43594(18) 0.42745(9) 0.0413(3) Uani 1 1 d . . . . .
C1 C 0.69041(11) 0.3614(2) 0.64336(10) 0.0439(3) Uani 1 1 d . . . . .
C6 C 0.63793(11) 0.2095(2) 0.60610(11) 0.0483(3) Uani 1 1 d . . . . .
H6 H 0.655362 0.158420 0.548582 0.058 Uiso 1 1 calc R . . . .
C17 C 0.78178(11) 0.3038(2) 0.40392(11) 0.0492(4) Uani 1 1 d . . . . .
C10 C 0.74504(11) 0.56840(19) 0.50505(10) 0.0464(3) Uani 1 1 d . . . . .
C8 C 0.77670(11) 0.4462(2) 0.59432(10) 0.0487(4) Uani 1 1 d . . . . .
H8 H 0.809191 0.531916 0.639349 0.058 Uiso 1 1 calc R . . . .
C5 C 0.56010(12) 0.1335(2) 0.65349(12) 0.0560(4) Uani 1 1 d . . . . .
H5 H 0.525256 0.032792 0.627341 0.067 Uiso 1 1 calc R . . . .
C13 C 0.62083(12) 0.4336(2) 0.38157(12) 0.0544(4) Uani 1 1 d . . . . .
H13 H 0.573327 0.521948 0.396244 0.065 Uiso 1 1 calc R . . . .
C7 C 0.85339(11) 0.3006(3) 0.56464(12) 0.0586(4) Uani 1 1 d . . . . .
H7A H 0.913085 0.317092 0.602049 0.070 Uiso 1 1 calc R . . . .
H7B H 0.829162 0.173868 0.575139 0.070 Uiso 1 1 calc R . . . .
C2 C 0.66231(14) 0.4327(2) 0.72984(11) 0.0575(4) Uani 1 1 d . . . . .
H2 H 0.696295 0.534165 0.756241 0.069 Uiso 1 1 calc R . . . .
C9 C 0.87400(11) 0.3281(3) 0.46084(13) 0.0597(4) Uani 1 1 d . . . . .
H9 H 0.923764 0.238515 0.440493 0.072 Uiso 1 1 calc R . . . .
C4 C 0.53395(12) 0.2065(3) 0.73957(13) 0.0609(4) Uani 1 1 d . . . . .
H4 H 0.482009 0.154450 0.771574 0.073 Uiso 1 1 calc R . . . .
C18 C 0.84100(14) 0.6523(3) 0.47303(12) 0.0614(5) Uani 1 1 d . . . . .
C3 C 0.58477(15) 0.3556(3) 0.77746(12) 0.0652(5) Uani 1 1 d . . . . .
H3 H 0.567254 0.405385 0.835248 0.078 Uiso 1 1 calc R . . . .
C16 C 0.76233(18) 0.1681(3) 0.33635(14) 0.0707(6) Uani 1 1 d . . . . .
H16 H 0.809388 0.078905 0.321626 0.085 Uiso 1 1 calc R . . . .
C11 C 0.67295(17) 0.7225(2) 0.52901(15) 0.0712(5) Uani 1 1 d . . . . .
H11A H 0.661320 0.801169 0.474799 0.107 Uiso 1 1 calc GR . . . .
H11B H 0.699335 0.797572 0.579912 0.107 Uiso 1 1 calc GR . . . .
H11C H 0.612548 0.666474 0.547499 0.107 Uiso 1 1 calc GR . . . .
C14 C 0.60225(17) 0.2971(3) 0.31314(14) 0.0747(6) Uani 1 1 d . . . . .
H14 H 0.541667 0.294221 0.281977 0.090 Uiso 1 1 calc R . . . .
C15 C 0.6719(2) 0.1667(3) 0.29091(14) 0.0812(7) Uani 1 1 d . . . . .
H15 H 0.658186 0.076502 0.244842 0.097 Uiso 1 1 calc R . . . .

loop_
_atom_site_aniso_label
_atom_site_aniso_U_11
_atom_site_aniso_U_22
_atom_site_aniso_U_33
_atom_site_aniso_U_23
_atom_site_aniso_U_13
_atom_site_aniso_U_12
O1 0.0436(6) 0.0900(9) 0.0753(8) 0.0351(7) 0.0021(5) -0.0156(6)
O2 0.1173(13) 0.0686(9) 0.0864(10) 0.0217(7) -0.0126(9) -0.0481(9)
C12 0.0436(7) 0.0378(6) 0.0428(7) 0.0056(5) 0.0065(5) -0.0018(5)
C1 0.0483(7) 0.0399(7) 0.0436(7) 0.0020(5) 0.0026(6) -0.0011(5)
C6 0.0561(8) 0.0397(7) 0.0495(7) -0.0018(6) 0.0103(6) -0.0035(6)
C17 0.0533(8) 0.0457(8) 0.0495(7) 0.0074(6) 0.0182(6) 0.0034(6)
C10 0.0535(8) 0.0372(7) 0.0486(7) 0.0034(6) 0.0018(6) -0.0036(6)
C8 0.0513(8) 0.0499(8) 0.0447(7) 0.0033(6) -0.0009(6) -0.0117(6)
C5 0.0555(9) 0.0478(8) 0.0651(9) 0.0015(7) 0.0092(7) -0.0078(7)
C13 0.0489(8) 0.0564(9) 0.0578(8) 0.0112(7) -0.0010(7) -0.0054(6)
C7 0.0421(7) 0.0719(10) 0.0618(9) 0.0259(8) 0.0035(6) 0.0027(7)
C2 0.0704(10) 0.0550(9) 0.0473(8) -0.0060(7) 0.0054(7) -0.0077(7)
C9 0.0431(8) 0.0700(10) 0.0668(10) 0.0237(8) 0.0175(7) 0.0103(7)
C4 0.0526(9) 0.0684(10) 0.0625(9) 0.0074(8) 0.0187(7) -0.0002(8)
C18 0.0669(10) 0.0622(10) 0.0545(9) 0.0176(8) -0.0093(8) -0.0235(8)
C3 0.0740(11) 0.0716(11) 0.0511(9) -0.0063(8) 0.0185(8) 0.0000(9)
C16 0.1016(15) 0.0511(9) 0.0612(10) -0.0054(8) 0.0352(11) 0.0008(9)
C11 0.0998(15) 0.0411(8) 0.0729(11) -0.0035(8) 0.0084(10) 0.0128(9)
C14 0.0803(13) 0.0841(13) 0.0590(10) 0.0084(10) -0.0135(9) -0.0346(11)
C15 0.1215(19) 0.0669(12) 0.0557(10) -0.0128(9) 0.0129(11) -0.0316(13)

loop_
_atom_type_symbol
_atom_type_description
_atom_type_scat_dispersion_real
_atom_type_scat_dispersion_imag
_atom_type_scat_source
C C 0.0181 0.0091 'International Tables Vol C Tables 4.2.6.8 and 6.1.1.4'
H H 0.0000 0.0000 'International Tables Vol C Tables 4.2.6.8 and 6.1.1.4'
O O 0.0492 0.0322 'International Tables Vol C Tables 4.2.6.8 and 6.1.1.4'

loop_
_geom_angle_atom_site_label_1
_geom_angle_atom_site_label_2
_geom_angle_atom_site_label_3
_geom_angle
_geom_angle_site_symmetry_1
_geom_angle_site_symmetry_3
_geom_angle_publ_flag
C18 O1 C9 113.29(12) . . ?
C17 C12 C10 113.00(13) . . ?
C13 C12 C17 119.79(14) . . ?
C13 C12 C10 127.20(14) . . ?
C6 C1 C8 122.33(13) . . ?
C6 C1 C2 117.70(14) . . ?
C2 C1 C8 119.96(14) . . ?
C5 C6 C1 120.86(14) . . ?
C12 C17 C9 112.05(14) . . ?
C16 C17 C12 120.86(17) . . ?
C16 C17 C9 127.08(16) . . ?
C12 C10 C8 108.41(11) . . ?
C12 C10 C18 106.02(12) . . ?
C12 C10 C11 114.94(14) . . ?
C18 C10 C8 103.41(12) . . ?
C11 C10 C8 112.32(13) . . ?
C11 C10 C18 110.94(14) . . ?
C1 C8 C10 112.62(12) . . ?
C1 C8 C7 113.98(13) . . ?
C7 C8 C10 108.76(12) . . ?
C4 C5 C6 120.27(16) . . ?
C12 C13 C14 118.86(17) . . ?
C9 C7 C8 108.95(13) . . ?
C3 C2 C1 121.37(16) . . ?
O1 C9 C17 107.59(13) . . ?
O1 C9 C7 108.01(16) . . ?
C17 C9 C7 109.56(12) . . ?
C3 C4 C5 119.74(15) . . ?
O1 C18 C10 113.86(14) . . ?
O2 C18 O1 119.72(18) . . ?
O2 C18 C10 126.4(2) . . ?
C4 C3 C2 120.06(15) . . ?
C17 C16 C15 118.98(18) . . ?
C15 C14 C13 120.96(19) . . ?
C14 C15 C16 120.54(18) . . ?

loop_
_geom_bond_atom_site_label_1
_geom_bond_atom_site_label_2
_geom_bond_distance
_geom_bond_site_symmetry_2
_geom_bond_publ_flag
O1 C9 1.463(2) . ?
O1 C18 1.348(3) . ?
O2 C18 1.202(2) . ?
C12 C17 1.393(2) . ?
C12 C10 1.511(2) . ?
C12 C13 1.383(2) . ?
C1 C6 1.391(2) . ?
C1 C8 1.511(2) . ?
C1 C2 1.391(2) . ?
C6 C5 1.384(2) . ?
C17 C9 1.491(3) . ?
C17 C16 1.379(3) . ?
C10 C8 1.586(2) . ?
C10 C18 1.522(2) . ?
C10 C11 1.517(2) . ?
C8 C7 1.539(2) . ?
C5 C4 1.383(2) . ?
C13 C14 1.390(3) . ?
C7 C9 1.520(2) . ?
C2 C3 1.385(3) . ?
C4 C3 1.368(3) . ?
C16 C15 1.381(4) . ?
C14 C15 1.371(4) . ?
